data_7203604
loop_
_publ_author_name
'Lin, Chih-Yuan'
'Chan, Zhi-Kai'
'Yeh, Chun-Wei'
'Wu, Chia-Jun'
'Chen, Jhy-Der'
'Wang, Ju-Chun'

_publ_section_title
;
 Roles of I?I and Ag?I interactions on the self-assembly of Ag(i)
 complexes containing 2-amino-5-iodopyrimidine; formation of the unique
 Ag?I?I?Ag interaction
;
_journal_issue 11
_journal_name_full CrystEngComm
_journal_page_first 841
_journal_paper_doi 10.1039/b611044d
_journal_volume 8
_journal_year 2006
_chemical_formula_sum 'C18 H19 Ag4 I4 N17 O12'
_chemical_formula_weight 1604.58
_chemical_name_systematic
;
?
;
_space_group_IT_number 137
_symmetry_cell_setting tetragonal
_symmetry_space_group_name_Hall '-P 4ac 2a'
_symmetry_space_group_name_H-M 'P 42/n m c :2'
_atom_sites_solution_hydrogens geom
_atom_sites_solution_primary direct
_atom_sites_solution_secondary difmap
_audit_creation_method SHELXL-97
_cell_angle_alpha 90.00
_cell_angle_beta 90.00
_cell_angle_gamma 90.00
_cell_formula_units_Z 2
_cell_length_a 16.9297(12)
_cell_length_b 16.9297(12)
_cell_length_c 6.7285(6)
_cell_measurement_reflns_used 50
_cell_measurement_temperature 298(2)
_cell_measurement_theta_max 12.52
_cell_measurement_theta_min 5.10
_cell_volume 1928.5(3)
_computing_cell_refinement 'Bruker XSCANS'
_computing_data_collection 'Bruker XSCANS'
_computing_data_reduction 'Bruker SHELXTL'
_computing_molecular_graphics 'Bruker SHELXTL'
_computing_publication_material 'Bruker SHELXTL'
_computing_structure_refinement 'SHELXL-97 (Sheldrick, 1997)'
_computing_structure_solution 'SHELXS-97 (Sheldrick, 1990)'
_diffrn_ambient_temperature 298(2)
_diffrn_measured_fraction_theta_full 0.998
_diffrn_measured_fraction_theta_max 0.998
_diffrn_measurement_device_type 'Bruker P4'
_diffrn_measurement_method '\w scans'
_diffrn_radiation_monochromator graphite
_diffrn_radiation_source 'fine-focus sealed tube'
_diffrn_radiation_type MoK\a
_diffrn_radiation_wavelength 0.71073
_diffrn_reflns_av_R_equivalents 0.0184
_diffrn_reflns_av_sigmaI/netI 0.0244
_diffrn_reflns_limit_h_max 20
_diffrn_reflns_limit_h_min 0
_diffrn_reflns_limit_k_max 20
_diffrn_reflns_limit_k_min 0
_diffrn_reflns_limit_l_max 8
_diffrn_reflns_limit_l_min 0
_diffrn_reflns_number 1758
_diffrn_reflns_theta_full 24.99
_diffrn_reflns_theta_max 24.99
_diffrn_reflns_theta_min 2.41
_diffrn_standards_decay_% 3.25
_diffrn_standards_interval_count 300
_diffrn_standards_number 3
_exptl_absorpt_coefficient_mu 5.279
_exptl_absorpt_correction_T_max 0.9757
_exptl_absorpt_correction_T_min 0.8331
_exptl_absorpt_correction_type empirical
_exptl_crystal_colour colorless
_exptl_crystal_density_diffrn 2.763
_exptl_crystal_density_method 'not measured'
_exptl_crystal_description column
_exptl_crystal_F_000 1484
_exptl_crystal_size_max 0.75
_exptl_crystal_size_mid 0.55
_exptl_crystal_size_min 0.40
_refine_diff_density_max 0.570
_refine_diff_density_min -0.544
_refine_diff_density_rms 0.074
_refine_ls_extinction_coef 0.00123(10)
_refine_ls_extinction_expression Fc^*^=kFc[1+0.001xFc^2^\l^3^/sin(2\q)]^-1/4^
_refine_ls_extinction_method SHELXL
_refine_ls_goodness_of_fit_ref 1.040
_refine_ls_hydrogen_treatment mixed
_refine_ls_matrix_type full
_refine_ls_number_parameters 89
_refine_ls_number_reflns 907
_refine_ls_number_restraints 3
_refine_ls_restrained_S_all 1.038
_refine_ls_R_factor_all 0.0320
_refine_ls_R_factor_gt 0.0222
_refine_ls_shift/su_max 0.000
_refine_ls_shift/su_mean 0.000
_refine_ls_structure_factor_coef Fsqd
_refine_ls_weighting_details 'calc w=1/[\s^2^(Fo^2^)+(0.0201P)^2^+1.0531P] where P=(Fo^2^+2Fc^2^)/3'
_refine_ls_weighting_scheme calc
_refine_ls_wR_factor_gt 0.0466
_refine_ls_wR_factor_ref 0.0492
_reflns_number_gt 749
_reflns_number_total 907
_reflns_threshold_expression >2sigma(I)
_cod_data_source_file b611044d.txt
_cod_data_source_block 1
_cod_depositor_comments
;
The following automatic conversions were performed:
'_symmetry_cell_setting' value 'Tetragonal' changed to 'tetragonal'
according to '/home/saulius/struct/CIF-dictionaries/cif_core.dic'
dictionary named 'cif_core.dic' version 2.4.1 from 2010-06-29.

Automatic conversion script
Id: cif_fix_enum 1527 2010-12-29 10:47:43Z saulius 
;
_cod_original_sg_symbol_H-M P4(2)/nmc
_cod_database_code 7203604

loop_
_symmetry_equiv_pos_as_xyz
'x, y, z'
'-x+1/2, -y+1/2, z'
'-y+1/2, x, z+1/2'
'y, -x+1/2, z+1/2'
'-x, y+1/2, -z'
'x+1/2, -y, -z'
'y+1/2, x+1/2, -z+1/2'
'-y, -x, -z+1/2'
'-x, -y, -z'
'x-1/2, y-1/2, -z'
'y-1/2, -x, -z-1/2'
'-y, x-1/2, -z-1/2'
'x, -y-1/2, z'
'-x-1/2, y, z'
'-y-1/2, -x-1/2, z-1/2'
'y, x, z-1/2'

loop_
_atom_site_label
_atom_site_type_symbol
_atom_site_fract_x
_atom_site_fract_y
_atom_site_fract_z
_atom_site_U_iso_or_equiv
_atom_site_adp_type
_atom_site_occupancy
_atom_site_symmetry_multiplicity
_atom_site_calc_flag
_atom_site_refinement_flags
_atom_site_disorder_assembly
_atom_site_disorder_group
Ag Ag 0.062730(19) 0.562730(19) 0.7500 0.04481(16) Uani 1 2 d S . .
I1A I 0.2500 0.35414(14) 0.2097(3) 0.0629(6) Uani 0.50 2 d SP . .
I1B I 0.2500 0.37384(13) 0.1485(3) 0.0491(4) Uani 0.50 2 d SP . .
N1 N 0.17913(17) 0.50420(18) 0.6791(5) 0.0409(7) Uani 1 1 d . . .
N2 N 0.2500 0.5669(4) 0.9257(10) 0.075(2) Uani 1 2 d S . .
C1 C 0.2500 0.4350(3) 0.4302(8) 0.0378(12) Uani 1 2 d S . .
C2 C 0.1806(2) 0.4593(2) 0.5170(6) 0.0387(8) Uani 1 1 d . . .
C3 C 0.2500 0.5246(3) 0.7591(8) 0.0437(12) Uani 1 2 d S . .
N3 N -0.06893(19) 0.43107(19) 0.7500 0.0455(11) Uani 1 2 d S . .
O1 O -0.01316(18) 0.4276(2) 0.6309(4) 0.0690(9) Uani 1 1 d . . .
O2 O -0.1194(2) 0.3806(2) 0.7500 0.102(2) Uani 1 2 d S . .
H2N H 0.290(3) 0.571(3) 0.984(7) 0.088(19) Uiso 1 1 d . . .
H2 H 0.129(2) 0.446(2) 0.470(5) 0.045(11) Uiso 1 1 d . . .
C6 C -0.2500 0.2500 0.7500 0.196(14) Uiso 1 8 d SD . .
C5 C -0.279(2) 0.2500 0.953(2) 0.14(2) Uiso 0.25 2 d SPD . .
N4 N -0.304(3) 0.2500 1.112(3) 0.31(4) Uiso 0.25 2 d SPD . .

loop_
_atom_site_aniso_label
_atom_site_aniso_U_11
_atom_site_aniso_U_22
_atom_site_aniso_U_33
_atom_site_aniso_U_23
_atom_site_aniso_U_13
_atom_site_aniso_U_12
Ag 0.04413(18) 0.04413(18) 0.0462(3) -0.00381(13) 0.00381(13) 0.01223(18)
I1A 0.0447(6) 0.0778(15) 0.0663(14) -0.0416(10) 0.000 0.000
I1B 0.0530(6) 0.0429(8) 0.0513(11) -0.0139(6) 0.000 0.000
N1 0.0325(15) 0.0465(17) 0.0435(17) -0.0051(15) -0.0006(14) 0.0042(14)
N2 0.034(3) 0.130(6) 0.061(4) -0.044(4) 0.000 0.000
C1 0.040(3) 0.030(3) 0.043(3) -0.007(2) 0.000 0.000
C2 0.034(2) 0.0350(19) 0.047(2) -0.0008(17) -0.0014(17) 0.0017(16)
C3 0.043(3) 0.048(3) 0.040(3) -0.006(3) 0.000 0.000
N3 0.0440(15) 0.0440(15) 0.048(2) -0.0001(18) 0.0001(18) 0.000(2)
O1 0.0534(18) 0.106(3) 0.0471(18) 0.0089(17) 0.0109(15) 0.0115(17)
O2 0.071(2) 0.071(2) 0.166(6) -0.017(3) 0.017(3) -0.028(3)

loop_
_atom_type_symbol
_atom_type_description
_atom_type_scat_dispersion_real
_atom_type_scat_dispersion_imag
_atom_type_scat_source
C C 0.0033 0.0016 'International Tables Vol C Tables 4.2.6.8 and 6.1.1.4'
H H 0.0000 0.0000 'International Tables Vol C Tables 4.2.6.8 and 6.1.1.4'
N N 0.0061 0.0033 'International Tables Vol C Tables 4.2.6.8 and 6.1.1.4'
O O 0.0106 0.0060 'International Tables Vol C Tables 4.2.6.8 and 6.1.1.4'
Ag Ag -0.8971 1.1015 'International Tables Vol C Tables 4.2.6.8 and 6.1.1.4'
I I -0.4742 1.8119 'International Tables Vol C Tables 4.2.6.8 and 6.1.1.4'

loop_
_geom_angle_atom_site_label_1
_geom_angle_atom_site_label_2
_geom_angle_atom_site_label_3
_geom_angle
_geom_angle_site_symmetry_1
_geom_angle_site_symmetry_3
_geom_angle_publ_flag
N1 Ag N1 144.25(15) 7_456 . ?
I1B I1A C1 98.3(6) . . ?
I1A I1B C1 67.6(5) . . ?
C2 N1 C3 117.0(3) . . ?
C2 N1 Ag 116.1(2) . . ?
C3 N1 Ag 125.1(3) . . ?
C3 N2 H2N 118(4) . . ?
C2 C1 C2 117.4(5) 14_655 . ?
C2 C1 I1A 121.0(2) 14_655 . ?
C2 C1 I1A 121.0(2) . . ?
C2 C1 I1B 121.1(3) 14_655 . ?
C2 C1 I1B 121.1(3) . . ?
I1A C1 I1B 14.05(9) . . ?
N1 C2 C1 122.4(4) . . ?
N1 C2 H2 113(2) . . ?
C1 C2 H2 125(2) . . ?
N2 C3 N1 118.1(2) . . ?
N2 C3 N1 118.1(2) . 14_655 ?
N1 C3 N1 123.9(5) . 14_655 ?
O2 N3 O1 120.4(3) . 7_456 ?
O2 N3 O1 120.4(3) . . ?
O1 N3 O1 119.3(5) 7_456 . ?
C5 C6 C5 39(3) 12_567 11_557 ?
C5 C6 C5 153(2) 12_567 2_455 ?
C5 C6 C5 153(2) 11_557 2_455 ?
C5 C6 C5 153(2) 12_567 . ?
C5 C6 C5 153(2) 11_557 . ?
C5 C6 C5 39(3) 2_455 . ?
C5 C5 N4 112(4) 2_455 . ?
C5 C5 C6 70.5(17) 2_455 . ?
N4 C5 C6 178(5) . . ?
C5 C5 N4 37.5(16) 2_455 2_455 ?
N4 C5 N4 74(5) . 2_455 ?
C6 C5 N4 108(2) . 2_455 ?
C5 N4 C5 31(3) . 2_455 ?
C5 N4 N4 68(4) . 2_455 ?
C5 N4 N4 37.5(16) 2_455 2_455 ?

loop_
_geom_bond_atom_site_label_1
_geom_bond_atom_site_label_2
_geom_bond_distance
_geom_bond_site_symmetry_2
_geom_bond_publ_flag
Ag N1 2.257(3) 7_456 ?
Ag N1 2.257(3) . ?
I1A I1B 0.530(3) . ?
I1A C1 2.019(6) . ?
I1B C1 2.160(6) . ?
N1 C2 1.330(5) . ?
N1 C3 1.360(4) . ?
N2 C3 1.330(8) . ?
N2 H2N 0.78(5) . ?
C1 C2 1.376(4) 14_655 ?
C1 C2 1.376(4) . ?
C2 H2 0.95(4) . ?
C3 N1 1.360(4) 14_655 ?
N3 O2 1.208(7) . ?
N3 O1 1.240(4) 7_456 ?
N3 O1 1.240(4) . ?
C6 C5 1.4500(18) 12_567 ?
C6 C5 1.4500(18) 11_557 ?
C6 C5 1.4500(18) 2_455 ?
C6 C5 1.4500(19) . ?
C5 C5 0.97(8) 2_455 ?
C5 N4 1.1502(19) . ?
C5 N4 1.76(5) 2_455 ?
N4 C5 1.76(5) 2_455 ?
N4 N4 1.81(11) 2_455 ?
